data_1552993
loop_
_publ_author_name
'Liu, Yun-Lin'
'Liao, Fu-Min'
'Niu, Yan-Fei'
'Zhao, Xiao-Li'
'Zhou, Jian'

_publ_section_title
;
 Highly stereoselective construction of adjacent tetrasubstituted carbon
 stereogenic centres via an organocatalytic Mukaiyama-aldol reaction of
 monofluorinated silyl enol ethers to isatins
;
_journal_issue 7
_journal_name_full 'Organic Chemistry Frontiers'
_journal_page_first 742
_journal_paper_doi 10.1039/C4QO00126E
_journal_volume 1
_journal_year 2014
_chemical_absolute_configuration ad
_chemical_formula_sum 'C17 H11 Cl F N O3'
_chemical_formula_weight 331.72
_space_group_IT_number 19
_space_group_name_Hall 'P 2ac 2ab'
_space_group_name_H-M_alt 'P 21 21 21'
_symmetry_cell_setting orthorhombic
_symmetry_space_group_name_H-M 'P 21 21 21'
_atom_sites_solution_hydrogens geom
_atom_sites_solution_primary direct
_atom_sites_solution_secondary difmap
_audit_creation_method SHELXL-97
_cell_angle_alpha 90.00
_cell_angle_beta 90.00
_cell_angle_gamma 90.00
_cell_formula_units_Z 4
_cell_length_a 6.6455(2)
_cell_length_b 14.0680(5)
_cell_length_c 15.4102(5)
_cell_measurement_temperature 296(2)
_cell_volume 1440.68(8)
_computing_structure_refinement 'SHELXL-97 (Sheldrick, 2008)'
_computing_structure_solution 'SHELXS-97 (Sheldrick, 2008)'
_diffrn_ambient_temperature 296(2)
_diffrn_measured_fraction_theta_full 0.999
_diffrn_measured_fraction_theta_max 0.999
_diffrn_radiation_monochromator graphite
_diffrn_radiation_source 'fine-focus sealed tube'
_diffrn_radiation_type MoK\a
_diffrn_radiation_wavelength 0.71073
_diffrn_reflns_av_R_equivalents 0.0416
_diffrn_reflns_av_sigmaI/netI 0.0275
_diffrn_reflns_limit_h_max 7
_diffrn_reflns_limit_h_min -7
_diffrn_reflns_limit_k_max 16
_diffrn_reflns_limit_k_min -16
_diffrn_reflns_limit_l_max 17
_diffrn_reflns_limit_l_min -18
_diffrn_reflns_number 16806
_diffrn_reflns_theta_full 24.99
_diffrn_reflns_theta_max 24.99
_diffrn_reflns_theta_min 1.96
_exptl_absorpt_coefficient_mu 0.291
_exptl_absorpt_correction_T_max 0.9387
_exptl_absorpt_correction_T_min 0.8974
_exptl_absorpt_correction_type multi-scan
_exptl_absorpt_process_details sadabs
_exptl_crystal_colour colorless
_exptl_crystal_density_diffrn 1.529
_exptl_crystal_density_method 'not measured'
_exptl_crystal_description block
_exptl_crystal_F_000 680
_exptl_crystal_size_max 0.38
_exptl_crystal_size_mid 0.26
_exptl_crystal_size_min 0.22
_refine_diff_density_max 0.135
_refine_diff_density_min -0.182
_refine_diff_density_rms 0.030
_refine_ls_abs_structure_details 'Flack H D (1983), Acta Cryst. A39, 876-881'
_refine_ls_abs_structure_Flack -0.06(8)
_refine_ls_extinction_method none
_refine_ls_goodness_of_fit_ref 1.030
_refine_ls_hydrogen_treatment constr
_refine_ls_matrix_type full
_refine_ls_number_parameters 208
_refine_ls_number_reflns 2522
_refine_ls_number_restraints 0
_refine_ls_restrained_S_all 1.030
_refine_ls_R_factor_all 0.0426
_refine_ls_R_factor_gt 0.0315
_refine_ls_shift/su_max 0.001
_refine_ls_shift/su_mean 0.000
_refine_ls_structure_factor_coef Fsqd
_refine_ls_weighting_details 'calc w=1/[\s^2^(Fo^2^)+(0.0286P)^2^+0.2864P] where P=(Fo^2^+2Fc^2^)/3'
_refine_ls_weighting_scheme calc
_refine_ls_wR_factor_gt 0.0651
_refine_ls_wR_factor_ref 0.0712
_reflns_number_gt 2143
_reflns_number_total 2522
_reflns_threshold_expression >2sigma(I)
_cod_data_source_file c4qo00126e4.cif
_cod_data_source_block z
_cod_depositor_comments
;
The following automatic conversions were performed:

data item '_symmetry_cell_setting' value 'Orthorhombic' was changed
to 'orthorhombic' in accordance with the
/home/saulius/struct/COD-crude-data/automatic-downloads/DataCite-retrospective/RSC/depositions/lib/dictionaries/cif_core.dic
dictionary named 'cif_core.dic' version 2.4.2 last updated on
2011-04-26.

Automatic conversion script
Id: cif_fix_values 6909 2019-04-08 15:41:33Z antanas 
;
_cod_original_sg_symbol_H-M P2(1)2(1)2(1)
_cod_database_code 1552993

loop_
_symmetry_equiv_pos_as_xyz
'x, y, z'
'-x+1/2, -y, z+1/2'
'-x, y+1/2, -z+1/2'
'x+1/2, -y+1/2, -z'

loop_
_atom_site_label
_atom_site_type_symbol
_atom_site_fract_x
_atom_site_fract_y
_atom_site_fract_z
_atom_site_U_iso_or_equiv
_atom_site_adp_type
_atom_site_occupancy
_atom_site_symmetry_multiplicity
_atom_site_calc_flag
_atom_site_refinement_flags
Cl1 Cl 0.96337(12) 0.67555(6) 0.51204(4) 0.0762(2) Uani 1 1 d .
O1 O 0.9206(2) 0.77322(11) 0.98904(9) 0.0483(4) Uani 1 1 d .
O2 O 1.2336(2) 0.74845(11) 0.85631(9) 0.0458(4) Uani 1 1 d .
H2B H 1.2557 0.7502 0.9086 0.069 Uiso 1 1 calc R
C17 C 0.8626(3) 0.94396(15) 0.80205(14) 0.0393(5) Uani 1 1 d .
F1 F 1.1197(2) 0.93296(10) 0.91082(8) 0.0551(4) Uani 1 1 d .
N1 N 0.7234(3) 0.73175(13) 0.87306(11) 0.0418(5) Uani 1 1 d .
H1A H 0.6129 0.7203 0.9002 0.050 Uiso 1 1 calc R
C1 C 0.7501(3) 0.71794(14) 0.78356(13) 0.0374(5) Uani 1 1 d .
C2 C 0.6174(4) 0.68068(16) 0.72395(14) 0.0466(6) Uani 1 1 d .
H2A H 0.4869 0.6642 0.7398 0.056 Uiso 1 1 calc R
C3 C 0.6844(4) 0.66849(17) 0.63971(15) 0.0516(6) Uani 1 1 d .
H3A H 0.5982 0.6437 0.5979 0.062 Uiso 1 1 calc R
C4 C 0.8787(4) 0.69295(16) 0.61751(14) 0.0466(6) Uani 1 1 d .
C5 C 1.0112(3) 0.73247(14) 0.67702(13) 0.0404(5) Uani 1 1 d .
H5A H 1.1411 0.7497 0.6610 0.048 Uiso 1 1 calc R
C6 C 0.9437(3) 0.74535(14) 0.76054(13) 0.0352(5) Uani 1 1 d .
C7 C 1.0440(3) 0.78845(14) 0.83918(13) 0.0351(5) Uani 1 1 d .
C8 C 0.8909(3) 0.76496(15) 0.91127(14) 0.0373(5) Uani 1 1 d .
C9 C 0.8853(3) 0.97314(14) 0.71154(13) 0.0372(5) Uani 1 1 d .
C10 C 0.7380(4) 1.00276(16) 0.65416(14) 0.0478(6) Uani 1 1 d .
H10A H 0.6047 1.0082 0.6719 0.057 Uiso 1 1 calc R
C11 C 0.7930(4) 1.02396(17) 0.57051(16) 0.0554(7) Uani 1 1 d .
H11A H 0.6959 1.0423 0.5304 0.066 Uiso 1 1 calc R
C12 C 0.9926(4) 1.01810(17) 0.54592(15) 0.0540(6) Uani 1 1 d .
H12A H 1.0284 1.0343 0.4895 0.065 Uiso 1 1 calc R
C13 C 1.1398(4) 0.98877(17) 0.60298(14) 0.0480(6) Uani 1 1 d .
H13A H 1.2734 0.9849 0.5853 0.058 Uiso 1 1 calc R
C14 C 1.0854(3) 0.96501(14) 0.68735(14) 0.0379(5) Uani 1 1 d .
C15 C 1.2154(3) 0.92779(16) 0.75991(13) 0.0419(5) Uani 1 1 d .
H15A H 1.3051 0.9768 0.7814 0.050 Uiso 1 1 calc R
H15B H 1.2949 0.8739 0.7408 0.050 Uiso 1 1 calc R
C16 C 1.0634(3) 0.89821(14) 0.82951(13) 0.0372(5) Uani 1 1 d .
O3 O 0.7191(3) 0.95310(12) 0.84965(11) 0.0580(5) Uani 1 1 d .

loop_
_atom_site_aniso_label
_atom_site_aniso_U_11
_atom_site_aniso_U_22
_atom_site_aniso_U_33
_atom_site_aniso_U_23
_atom_site_aniso_U_13
_atom_site_aniso_U_12
Cl1 0.0942(6) 0.0981(5) 0.0362(3) -0.0208(4) 0.0089(4) -0.0219(4)
O1 0.0423(9) 0.0768(11) 0.0258(8) 0.0063(7) 0.0043(7) 0.0023(8)
O2 0.0337(8) 0.0722(10) 0.0316(8) 0.0088(7) 0.0011(7) 0.0133(8)
C17 0.0405(13) 0.0434(12) 0.0340(13) -0.0035(9) 0.0045(11) 0.0013(10)
F1 0.0621(9) 0.0704(9) 0.0328(7) -0.0105(6) -0.0074(6) -0.0113(7)
N1 0.0335(10) 0.0604(12) 0.0317(10) 0.0056(9) 0.0073(8) -0.0026(9)
C1 0.0376(12) 0.0410(11) 0.0337(12) 0.0055(9) 0.0016(10) 0.0033(10)
C2 0.0445(13) 0.0503(13) 0.0450(14) 0.0032(12) -0.0034(11) -0.0069(11)
C3 0.0575(16) 0.0545(14) 0.0426(14) -0.0024(12) -0.0103(12) -0.0114(12)
C4 0.0589(15) 0.0481(13) 0.0328(12) -0.0038(10) 0.0004(12) -0.0055(11)
C5 0.0429(13) 0.0458(12) 0.0324(12) 0.0001(10) 0.0020(10) -0.0016(10)
C6 0.0391(12) 0.0373(11) 0.0293(11) 0.0040(9) -0.0004(10) 0.0004(10)
C7 0.0309(11) 0.0489(12) 0.0254(11) 0.0033(9) -0.0005(9) 0.0043(9)
C8 0.0332(12) 0.0503(12) 0.0283(12) 0.0063(10) 0.0038(9) 0.0060(10)
C9 0.0414(13) 0.0373(11) 0.0328(12) -0.0015(9) 0.0009(10) 0.0026(10)
C10 0.0481(14) 0.0510(13) 0.0442(14) 0.0049(11) 0.0020(12) 0.0124(11)
C11 0.0638(18) 0.0579(15) 0.0445(15) 0.0077(12) -0.0076(13) 0.0083(13)
C12 0.0688(18) 0.0601(14) 0.0332(13) 0.0053(11) 0.0018(13) -0.0005(13)
C13 0.0485(14) 0.0557(14) 0.0398(14) 0.0002(11) 0.0097(11) -0.0043(11)
C14 0.0426(13) 0.0385(11) 0.0325(12) -0.0005(9) 0.0011(10) -0.0060(10)
C15 0.0363(12) 0.0512(12) 0.0381(13) 0.0013(10) -0.0003(11) -0.0080(10)
C16 0.0366(12) 0.0514(12) 0.0236(11) -0.0039(9) -0.0026(10) -0.0037(10)
O3 0.0510(11) 0.0791(12) 0.0440(10) 0.0030(8) 0.0155(9) 0.0162(9)

loop_
_atom_type_symbol
_atom_type_description
_atom_type_scat_dispersion_real
_atom_type_scat_dispersion_imag
_atom_type_scat_source
C C 0.0033 0.0016 'International Tables Vol C Tables 4.2.6.8 and 6.1.1.4'
H H 0.0000 0.0000 'International Tables Vol C Tables 4.2.6.8 and 6.1.1.4'
N N 0.0061 0.0033 'International Tables Vol C Tables 4.2.6.8 and 6.1.1.4'
O O 0.0106 0.0060 'International Tables Vol C Tables 4.2.6.8 and 6.1.1.4'
F F 0.0171 0.0103 'International Tables Vol C Tables 4.2.6.8 and 6.1.1.4'
Cl Cl 0.1484 0.1585 'International Tables Vol C Tables 4.2.6.8 and 6.1.1.4'

loop_
_geom_angle_atom_site_label_1
_geom_angle_atom_site_label_2
_geom_angle_atom_site_label_3
_geom_angle
C7 O2 H2B 109.5
O3 C17 C9 129.1(2)
O3 C17 C16 124.1(2)
C9 C17 C16 106.84(18)
C8 N1 C1 111.94(18)
C8 N1 H1A 124.0
C1 N1 H1A 124.0
C2 C1 C6 121.9(2)
C2 C1 N1 128.8(2)
C6 C1 N1 109.25(19)
C1 C2 C3 117.8(2)
C1 C2 H2A 121.1
C3 C2 H2A 121.1
C4 C3 C2 120.2(2)
C4 C3 H3A 119.9
C2 C3 H3A 119.9
C3 C4 C5 122.0(2)
C3 C4 Cl1 120.00(19)
C5 C4 Cl1 118.00(19)
C6 C5 C4 117.7(2)
C6 C5 H5A 121.2
C4 C5 H5A 121.2
C5 C6 C1 120.3(2)
C5 C6 C7 131.31(19)
C1 C6 C7 108.38(18)
O2 C7 C6 112.69(17)
O2 C7 C8 111.74(16)
C6 C7 C8 101.59(16)
O2 C7 C16 109.94(17)
C6 C7 C16 110.98(16)
C8 C7 C16 109.65(16)
O1 C8 N1 126.7(2)
O1 C8 C7 125.50(19)
N1 C8 C7 107.79(17)
C10 C9 C14 122.1(2)
C10 C9 C17 128.4(2)
C14 C9 C17 109.4(2)
C11 C10 C9 118.5(2)
C11 C10 H10A 120.8
C9 C10 H10A 120.8
C10 C11 C12 120.0(2)
C10 C11 H11A 120.0
C12 C11 H11A 120.0
C13 C12 C11 121.6(2)
C13 C12 H12A 119.2
C11 C12 H12A 119.2
C12 C13 C14 118.9(2)
C12 C13 H13A 120.5
C14 C13 H13A 120.5
C9 C14 C13 118.8(2)
C9 C14 C15 112.30(19)
C13 C14 C15 128.9(2)
C14 C15 C16 103.63(17)
C14 C15 H15A 111.0
C16 C15 H15A 111.0
C14 C15 H15B 111.0
C16 C15 H15B 111.0
H15A C15 H15B 109.0
F1 C16 C15 110.91(17)
F1 C16 C17 109.40(17)
C15 C16 C17 105.40(16)
F1 C16 C7 106.48(16)
C15 C16 C7 113.04(17)
C17 C16 C7 111.64(17)

loop_
_geom_bond_atom_site_label_1
_geom_bond_atom_site_label_2
_geom_bond_distance
Cl1 C4 1.737(2)
O1 C8 1.220(2)
O2 C7 1.405(2)
O2 H2B 0.8200
C17 O3 1.210(2)
C17 C9 1.462(3)
C17 C16 1.541(3)
F1 C16 1.396(2)
N1 C8 1.343(3)
N1 C1 1.404(3)
N1 H1A 0.8600
C1 C2 1.377(3)
C1 C6 1.389(3)
C2 C3 1.383(3)
C2 H2A 0.9300
C3 C4 1.380(3)
C3 H3A 0.9300
C4 C5 1.387(3)
C5 C6 1.375(3)
C5 H5A 0.9300
C6 C7 1.510(3)
C7 C8 1.542(3)
C7 C16 1.557(3)
C9 C10 1.384(3)
C9 C14 1.385(3)
C10 C11 1.373(3)
C10 H10A 0.9300
C11 C12 1.382(3)
C11 H11A 0.9300
C12 C13 1.379(3)
C12 H12A 0.9300
C13 C14 1.390(3)
C13 H13A 0.9300
C14 C15 1.507(3)
C15 C16 1.531(3)
C15 H15A 0.9700
C15 H15B 0.9700

loop_
_geom_torsion_atom_site_label_1
_geom_torsion_atom_site_label_2
_geom_torsion_atom_site_label_3
_geom_torsion_atom_site_label_4
_geom_torsion
C8 N1 C1 C2 176.4(2)
C8 N1 C1 C6 -1.4(2)
C6 C1 C2 C3 1.8(3)
N1 C1 C2 C3 -175.8(2)
C1 C2 C3 C4 0.3(4)
C2 C3 C4 C5 -1.7(4)
C2 C3 C4 Cl1 178.88(19)
C3 C4 C5 C6 1.1(3)
Cl1 C4 C5 C6 -179.50(16)
C4 C5 C6 C1 1.0(3)
C4 C5 C6 C7 -177.8(2)
C2 C1 C6 C5 -2.5(3)
N1 C1 C6 C5 175.55(18)
C2 C1 C6 C7 176.52(18)
N1 C1 C6 C7 -5.5(2)
C5 C6 C7 O2 -52.3(3)
C1 C6 C7 O2 128.89(17)
C5 C6 C7 C8 -172.0(2)
C1 C6 C7 C8 9.2(2)
C5 C6 C7 C16 71.5(3)
C1 C6 C7 C16 -107.32(19)
C1 N1 C8 O1 -170.8(2)
C1 N1 C8 C7 7.5(2)
O2 C7 C8 O1 48.0(3)
C6 C7 C8 O1 168.4(2)
C16 C7 C8 O1 -74.2(3)
O2 C7 C8 N1 -130.39(19)
C6 C7 C8 N1 -10.0(2)
C16 C7 C8 N1 107.45(19)
O3 C17 C9 C10 -12.6(4)
C16 C17 C9 C10 168.2(2)
O3 C17 C9 C14 168.9(2)
C16 C17 C9 C14 -10.3(2)
C14 C9 C10 C11 0.5(3)
C17 C9 C10 C11 -177.8(2)
C9 C10 C11 C12 -1.8(4)
C10 C11 C12 C13 1.8(4)
C11 C12 C13 C14 -0.3(4)
C10 C9 C14 C13 0.9(3)
C17 C9 C14 C13 179.56(19)
C10 C9 C14 C15 -177.7(2)
C17 C9 C14 C15 0.9(2)
C12 C13 C14 C9 -1.0(3)
C12 C13 C14 C15 177.4(2)
C9 C14 C15 C16 8.8(2)
C13 C14 C15 C16 -169.7(2)
C14 C15 C16 F1 -132.53(18)
C14 C15 C16 C17 -14.2(2)
C14 C15 C16 C7 107.97(19)
O3 C17 C16 F1 -44.6(3)
C9 C17 C16 F1 134.63(17)
O3 C17 C16 C15 -163.9(2)
C9 C17 C16 C15 15.3(2)
O3 C17 C16 C7 73.0(3)
C9 C17 C16 C7 -107.78(19)
O2 C7 C16 F1 -66.1(2)
C6 C7 C16 F1 168.55(16)
C8 C7 C16 F1 57.1(2)
O2 C7 C16 C15 55.9(2)
C6 C7 C16 C15 -69.4(2)
C8 C7 C16 C15 179.14(17)
O2 C7 C16 C17 174.56(16)
C6 C7 C16 C17 49.2(2)
C8 C7 C16 C17 -62.2(2)
